data_2201961
loop_
_publ_author_name
'Bendjeddou, Lamia'
'Cherouana, Aouatef'
'Berrah, Fadila'
'Benali-Cherif, Nourredine'

_publ_section_title
;
 (<i>m</i>-Carboxyphenyl)ammonium perchlorate at 223K
;
_journal_issue 4
_journal_name_full 'Acta Crystallographica Section E'
_journal_page_first o574
_journal_page_last o576
_journal_paper_doi 10.1107/S1600536803006457
_journal_volume 59
_journal_year 2003
_chemical_formula_iupac 'C7 H8 N 1+, Cl O4 1-'
_chemical_formula_moiety 'C7 H8 N 1+, Cl O4 1-'
_chemical_formula_structural 'C7 H8 Cl1 N1 O6'
_chemical_formula_sum 'C7 H8 Cl N O6'
_chemical_formula_weight 237.59
_chemical_name_common 'm-carboxyphenylammonium perchlorate'
_space_group_IT_number 2
_symmetry_cell_setting triclinic
_symmetry_space_group_name_Hall '-P 1'
_symmetry_space_group_name_H-M 'P -1'
_atom_sites_solution_hydrogens geom
_atom_sites_solution_primary direct
_atom_sites_solution_secondary difmap
_cell_angle_alpha 103.904(3)
_cell_angle_beta 95.153(5)
_cell_angle_gamma 98.779(5)
_cell_formula_units_Z 2
_cell_length_a 5.0886(2)
_cell_length_b 9.3338(7)
_cell_length_c 10.1159(7)
_cell_measurement_reflns_used 1629
_cell_measurement_temperature 223(2)
_cell_measurement_theta_max 26.35
_cell_measurement_theta_min 2.09
_cell_volume 456.90(5)
_computing_cell_refinement 'DENZO and SCALEPACK (Otwinowski & Minor, 1997)'
_computing_data_collection 'KappaCCD Reference Manual (Nonius, 1998)'
_computing_data_reduction 'DENZO and SCALEPACK'
_computing_molecular_graphics 'ORTEP-3 (Farrugia, 1997)'
_computing_publication_material 'WinGX (Farrugia, 1999) and PARST (Nardelli, 1995)'
_computing_structure_refinement 'SHELXL97 (Sheldrick, 1997)'
_computing_structure_solution 'SIR2002 (Burla et al., 2003)'
_diffrn_ambient_temperature 223(2)
_diffrn_measured_fraction_theta_full 0.891
_diffrn_measured_fraction_theta_max 0.871
_diffrn_measurement_device KappaCCD
_diffrn_measurement_method \f
_diffrn_radiation_source 'fine-focus sealed tube'
_diffrn_radiation_type MoK\a
_diffrn_radiation_wavelength 0.71073
_diffrn_reflns_av_R_equivalents 0.0343
_diffrn_reflns_av_sigmaI/netI 0.0441
_diffrn_reflns_limit_h_max 5
_diffrn_reflns_limit_h_min -5
_diffrn_reflns_limit_k_max 10
_diffrn_reflns_limit_k_min -11
_diffrn_reflns_limit_l_max 12
_diffrn_reflns_limit_l_min -12
_diffrn_reflns_number 3143
_diffrn_reflns_theta_full 25.00
_diffrn_reflns_theta_max 26.35
_diffrn_reflns_theta_min 2.09
_exptl_absorpt_coefficient_mu 0.428
_exptl_absorpt_correction_type none
_exptl_crystal_colour brown
_exptl_crystal_density_diffrn 1.727
_exptl_crystal_density_method 'not measured'
_exptl_crystal_description Prism
_exptl_crystal_F_000 244
_exptl_crystal_size_max 0.4
_exptl_crystal_size_mid 0.3
_exptl_crystal_size_min 0.3
_refine_diff_density_max 0.457
_refine_diff_density_min -0.622
_refine_ls_extinction_method none
_refine_ls_goodness_of_fit_ref 1.267
_refine_ls_hydrogen_treatment constr
_refine_ls_matrix_type full
_refine_ls_number_parameters 138
_refine_ls_number_reflns 1629
_refine_ls_number_restraints 0
_refine_ls_restrained_S_all 1.267
_refine_ls_R_factor_all 0.0396
_refine_ls_R_factor_gt 0.0359
_refine_ls_shift/su_max <0.001
_refine_ls_shift/su_mean 0.000
_refine_ls_structure_factor_coef Fsqd
_refine_ls_weighting_details 'calc w = 1/[\s^2^(Fo^2^)+(0.0849P)^2^+0.1634P] where P = (Fo^2^+2Fc^2^)/3'
_refine_ls_weighting_scheme calc
_refine_ls_wR_factor_gt 0.1262
_refine_ls_wR_factor_ref 0.1398
_reflns_number_gt 1532
_reflns_number_total 1629
_reflns_threshold_expression I>2\s(I)
_cod_data_source_file dn6059.cif
_cod_data_source_block I
_cod_original_formula_sum 'C7 H8 Cl1 N1 O6'
_cod_database_code 2201961
_cod_database_fobs_code 2201961

loop_
_symmetry_equiv_pos_as_xyz
'x, y, z'
'-x, -y, -z'

loop_
_atom_site_label
_atom_site_fract_x
_atom_site_fract_y
_atom_site_fract_z
_atom_site_U_iso_or_equiv
_atom_site_adp_type
_atom_site_calc_flag
_atom_site_refinement_flags
_atom_site_occupancy
_atom_site_disorder_assembly
_atom_site_disorder_group
_atom_site_type_symbol
C1 0.2555(4) 0.5124(2) 0.24451(19) 0.0179(5) Uani d . 1 . . C
C2 0.5086(4) 0.6226(2) 0.28069(19) 0.0171(5) Uani d . 1 . . C
C3 0.6341(4) 0.6623(2) 0.17409(19) 0.0167(5) Uani d . 1 . . C
H3 0.5581 0.6208 0.0832 0.020 Uiso calc R 1 . . H
C4 0.8707(4) 0.7632(2) 0.20531(19) 0.0169(5) Uani d . 1 . . C
C5 0.9900(4) 0.8282(2) 0.3398(2) 0.0208(5) Uani d . 1 . . C
H5 1.1510 0.8961 0.3587 0.025 Uiso calc R 1 . . H
C6 0.8628(5) 0.7890(2) 0.4453(2) 0.0247(5) Uani d . 1 . . C
H6 0.9392 0.8317 0.5360 0.030 Uiso calc R 1 . . H
C7 0.6240(5) 0.6874(2) 0.4171(2) 0.0213(5) Uani d . 1 . . C
H7 0.5404 0.6622 0.4885 0.026 Uiso calc R 1 . . H
N 1.0000(4) 0.80275(19) 0.09166(17) 0.0202(4) Uani d . 1 . . N
H1N 1.0099 0.7194 0.0289 0.030 Uiso calc R 1 . . H
H2N 1.1645 0.8547 0.1236 0.030 Uiso calc R 1 . . H
H3N 0.9041 0.8582 0.0537 0.030 Uiso calc R 1 . . H
O1 0.1563(3) 0.47873(18) 0.35230(15) 0.0265(4) Uani d . 1 . . O
H1 0.0171 0.4170 0.3263 0.032 Uiso calc R 1 . . H
O2 0.1465(3) 0.45929(17) 0.12658(15) 0.0258(4) Uani d . 1 . . O
O3 0.5380(3) 0.96472(18) -0.23006(17) 0.0304(4) Uani d . 1 . . O
O4 0.5053(4) 0.82644(19) -0.06366(16) 0.0310(4) Uani d . 1 . . O
O5 0.3314(3) 0.71150(17) -0.29431(16) 0.0296(4) Uani d . 1 . . O
O6 0.1201(3) 0.89145(17) -0.16085(16) 0.0264(4) Uani d . 1 . . O
Cl 0.37506(9) 0.84948(5) -0.18688(4) 0.0173(3) Uani d . 1 . . Cl

loop_
_atom_site_aniso_label
_atom_site_aniso_U_11
_atom_site_aniso_U_22
_atom_site_aniso_U_33
_atom_site_aniso_U_12
_atom_site_aniso_U_13
_atom_site_aniso_U_23
C1 0.0197(12) 0.0173(9) 0.0194(10) 0.0053(8) 0.0065(8) 0.0071(7)
C2 0.0194(12) 0.0165(9) 0.0173(9) 0.0045(8) 0.0052(8) 0.0062(7)
C3 0.0196(13) 0.0161(9) 0.0149(9) 0.0030(8) 0.0036(8) 0.0043(7)
C4 0.0188(12) 0.0164(9) 0.0180(9) 0.0045(8) 0.0060(8) 0.0074(7)
C5 0.0194(13) 0.0185(10) 0.0226(10) -0.0002(8) 0.0017(8) 0.0045(8)
C6 0.0303(14) 0.0245(10) 0.0161(9) -0.0008(9) 0.0007(8) 0.0039(8)
C7 0.0262(13) 0.0223(10) 0.0164(9) 0.0024(8) 0.0054(8) 0.0073(7)
N 0.0186(11) 0.0221(9) 0.0204(9) -0.0008(7) 0.0055(7) 0.0079(7)
O1 0.0243(11) 0.0303(9) 0.0229(8) -0.0078(6) 0.0066(6) 0.0100(6)
O2 0.0245(10) 0.0276(8) 0.0215(8) -0.0036(6) 0.0027(6) 0.0044(6)
O3 0.0261(10) 0.0294(9) 0.0342(9) -0.0091(7) 0.0079(7) 0.0128(7)
O4 0.0312(11) 0.0389(10) 0.0259(8) 0.0090(7) -0.0017(7) 0.0142(7)
O5 0.0290(11) 0.0266(9) 0.0267(8) -0.0041(7) 0.0116(7) -0.0028(7)
O6 0.0180(10) 0.0292(8) 0.0340(9) 0.0065(6) 0.0078(6) 0.0091(6)
Cl 0.0144(4) 0.0195(3) 0.0177(3) -0.0004(2) 0.0035(2) 0.0055(2)

loop_
_atom_type_symbol
_atom_type_description
_atom_type_scat_dispersion_real
_atom_type_scat_dispersion_imag
_atom_type_scat_source
C C 0.0033 0.0016 'International Tables Vol C Tables 4.2.6.8 and 6.1.1.4'
H H 0 0 'International Tables Vol C Tables 4.2.6.8 and 6.1.1.4'
N N 0.0061 0.0033 'International Tables Vol C Tables 4.2.6.8 and 6.1.1.4'
O O 0.0106 0.006 'International Tables Vol C Tables 4.2.6.8 and 6.1.1.4'
Cl Cl 0.1484 0.1585 'International Tables Vol C Tables 4.2.6.8 and 6.1.1.4'

loop_
_geom_angle_atom_site_label_1
_geom_angle_atom_site_label_2
_geom_angle_atom_site_label_3
_geom_angle
_geom_angle_publ_flag
O2 C1 O1 123.4(2) y
O2 C1 C2 123.00(18) y
O1 C1 C2 113.63(17) y
C3 C2 C7 119.73(19) ?
C3 C2 C1 118.15(17) ?
C7 C2 C1 122.13(18) ?
C4 C3 C2 119.11(18) ?
C3 C4 C5 122.20(18) ?
C3 C4 N 118.23(17) ?
C5 C4 N 119.56(19) ?
C4 C5 C6 118.3(2) ?
C7 C6 C5 120.82(19) ?
C6 C7 C2 119.81(19) ?
O3 Cl O4 110.46(11) y
O3 Cl O6 109.93(10) y
O4 Cl O6 108.97(10) y
O3 Cl O5 109.10(10) y
O4 Cl O5 109.21(10) y
O6 Cl O5 109.15(9) y

loop_
_geom_bond_atom_site_label_1
_geom_bond_atom_site_label_2
_geom_bond_site_symmetry_2
_geom_bond_distance
_geom_bond_publ_flag
C1 O2 . 1.220(2) y
C1 O1 . 1.326(2) y
C1 C2 . 1.477(3) ?
C2 C3 . 1.397(3) ?
C2 C7 . 1.400(3) ?
C3 C4 . 1.371(3) ?
C4 C5 . 1.389(3) ?
C4 N . 1.469(2) ?
C5 C6 . 1.390(3) ?
C6 C7 . 1.383(3) ?
O3 Cl . 1.4330(15) y
O4 Cl . 1.4364(15) y
O5 Cl . 1.4442(15) y
O6 Cl . 1.4399(16) y

loop_
_geom_hbond_atom_site_label_D
_geom_hbond_atom_site_label_H
_geom_hbond_atom_site_label_A
_geom_hbond_site_symmetry_A
_geom_hbond_distance_DH
_geom_hbond_distance_HA
_geom_hbond_distance_DA
_geom_hbond_angle_DHA
N H1N O2 2_665 0.89 2.00 2.822(2) 153
N H2N O3 2_775 0.89 2.09 2.931(3) 158
N H3N O4 . 0.89 2.20 2.912(3) 137
N H3N O6 2_675 0.89 2.36 2.943(2) 124
O1 H1 O5 2_565 0.82 1.94 2.748(2) 170

loop_
_cod_related_entry_id
_cod_related_entry_database
_cod_related_entry_code
1 ChemSpider 21131862
